data_4063123
_journal_name_full Organometallics
_journal_paper_doi 10.1021/om049901x
_journal_year 2004
_chemical_formula_moiety 'C20 H30 Cr Si'
_chemical_formula_sum 'C20 H30 Cr Si'
_chemical_formula_weight 350.53
_space_group_IT_number 2
_space_group_name_Hall '-P 1'
_space_group_name_H-M_alt 'P -1'
_symmetry_cell_setting triclinic
_symmetry_space_group_name_Hall '-P 1'
_symmetry_space_group_name_H-M 'P -1'
_cell_angle_alpha 100.87(4)
_cell_angle_beta 105.80(6)
_cell_angle_gamma 98.45(2)
_cell_formula_units_Z 4
_cell_length_a 10.068(2)
_cell_length_b 12.804(3)
_cell_length_c 15.302(3)
_cell_measurement_temperature 153
_cell_volume 1822.6(6)
_diffrn_ambient_temperature 153
_exptl_crystal_density_diffrn 1.277
_cod_depositor_comments
;
The following automatic conversions were performed:
'_symmetry_cell_setting' value 'Triclinic' changed to 'triclinic'
according to '/home/saulius/struct/CIF-dictionaries/cif_core.dic'
dictionary named 'cif_core.dic' version 2.4.1 from 2010-06-29.

Automatic conversion script
Id: cif_fix_enum 1527 2010-12-29 10:47:43Z saulius 
;
_cod_database_code 4063123

loop_
_symmetry_equiv_pos_as_xyz
'x, y, z'
'-x, -y, -z'

loop_
_atom_site_label
_atom_site_type_symbol
_atom_site_fract_x
_atom_site_fract_y
_atom_site_fract_z
_atom_site_U_iso_or_equiv
_atom_site_adp_type
_atom_site_occupancy
_atom_site_symmetry_multiplicity
_atom_site_calc_flag
_atom_site_refinement_flags
_atom_site_disorder_assembly
_atom_site_disorder_group
Cr1 Cr 0.17273(8) 0.73974(6) 0.42591(5) 0.0148(2) Uani 1 1 d . . .
Si1 Si 0.24294(15) 0.68226(12) 0.59725(10) 0.0207(3) Uani 1 1 d . . .
C1 C 0.0802(5) 0.6364(4) 0.4924(3) 0.0172(10) Uani 1 1 d . . .
C2 C 0.0853(5) 0.5726(4) 0.4045(3) 0.0178(11) Uani 1 1 d . . .
C3 C -0.0039(5) 0.6061(4) 0.3294(3) 0.0182(11) Uani 1 1 d . . .
C4 C -0.0632(5) 0.6902(4) 0.3683(3) 0.0183(11) Uani 1 1 d . . .
C5 C -0.0138(5) 0.7108(4) 0.4665(3) 0.0181(11) Uani 1 1 d . . .
C6 C 0.3442(5) 0.7801(4) 0.5474(3) 0.0173(10) Uani 1 1 d . . .
C7 C 0.3920(5) 0.7384(4) 0.4684(3) 0.0179(11) Uani 1 1 d . . .
C8 C 0.3768(5) 0.8096(4) 0.4074(3) 0.0192(11) Uani 1 1 d . . .
C9 C 0.3221(5) 0.8964(4) 0.4460(3) 0.0202(11) Uani 1 1 d . . .
C10 C 0.2991(5) 0.8793(4) 0.5314(3) 0.0201(11) Uani 1 1 d . . .
C11 C 0.1509(6) 0.4755(4) 0.3894(4) 0.0262(12) Uani 1 1 d . . .
H11A H 0.0771 0.4090 0.3674 0.039 Uiso 1 1 calc R . .
H11B H 0.2187 0.4737 0.4485 0.039 Uiso 1 1 calc R . .
H11C H 0.1998 0.4805 0.3426 0.039 Uiso 1 1 calc R . .
C12 C -0.0304(6) 0.5564(4) 0.2282(4) 0.0300(13) Uani 1 1 d . . .
H12A H -0.0867 0.4823 0.2118 0.045 Uiso 1 1 calc R . .
H12B H 0.0599 0.5543 0.2160 0.045 Uiso 1 1 calc R . .
H12C H -0.0818 0.6001 0.1903 0.045 Uiso 1 1 calc R . .
C13 C -0.1728(6) 0.7416(4) 0.3148(4) 0.0275(12) Uani 1 1 d . . .
H13A H -0.2663 0.7077 0.3154 0.041 Uiso 1 1 calc R . .
H13B H -0.1711 0.7312 0.2500 0.041 Uiso 1 1 calc R . .
H13C H -0.1527 0.8196 0.3439 0.041 Uiso 1 1 calc R . .
C14 C -0.0724(6) 0.7824(4) 0.5293(4) 0.0274(12) Uani 1 1 d . . .
H14A H -0.1689 0.7469 0.5227 0.041 Uiso 1 1 calc R . .
H14B H -0.0733 0.8521 0.5118 0.041 Uiso 1 1 calc R . .
H14C H -0.0133 0.7949 0.5944 0.041 Uiso 1 1 calc R . .
C15 C 0.4724(5) 0.6485(4) 0.4577(4) 0.0264(12) Uani 1 1 d . . .
H15A H 0.5736 0.6801 0.4761 0.040 Uiso 1 1 calc R . .
H15B H 0.4403 0.6071 0.3922 0.040 Uiso 1 1 calc R . .
H15C H 0.4554 0.5998 0.4976 0.040 Uiso 1 1 calc R . .
C16 C 0.4195(6) 0.7965(5) 0.3202(4) 0.0274(12) Uani 1 1 d . . .
H16A H 0.5224 0.8059 0.3368 0.041 Uiso 1 1 calc R . .
H16B H 0.3891 0.8513 0.2868 0.041 Uiso 1 1 calc R . .
H16C H 0.3749 0.7236 0.2799 0.041 Uiso 1 1 calc R . .
C17 C 0.2968(6) 0.9941(4) 0.4074(4) 0.0282(13) Uani 1 1 d . . .
H17A H 0.3760 1.0556 0.4409 0.042 Uiso 1 1 calc R . .
H17B H 0.2093 1.0131 0.4153 0.042 Uiso 1 1 calc R . .
H17C H 0.2886 0.9771 0.3407 0.042 Uiso 1 1 calc R . .
C18 C 0.2576(6) 0.9614(4) 0.5967(4) 0.0309(13) Uani 1 1 d . . .
H18A H 0.3425 1.0074 0.6444 0.046 Uiso 1 1 calc R . .
H18B H 0.1979 0.9238 0.6271 0.046 Uiso 1 1 calc R . .
H18C H 0.2052 1.0068 0.5614 0.046 Uiso 1 1 calc R . .
C19 C 0.3295(6) 0.5694(5) 0.6300(4) 0.0340(14) Uani 1 1 d . . .
H19A H 0.4140 0.5994 0.6842 0.051 Uiso 1 1 calc R . .
H19B H 0.3561 0.5324 0.5772 0.051 Uiso 1 1 calc R . .
H19C H 0.2635 0.5173 0.6457 0.051 Uiso 1 1 calc R . .
C20 C 0.2117(6) 0.7466(5) 0.7077(4) 0.0365(15) Uani 1 1 d . . .
H20A H 0.3008 0.7661 0.7591 0.055 Uiso 1 1 calc R . .
H20B H 0.1429 0.6952 0.7219 0.055 Uiso 1 1 calc R . .
H20C H 0.1751 0.8122 0.7003 0.055 Uiso 1 1 calc R . .
Cr2 Cr 0.68839(8) 0.75882(6) 0.92812(5) 0.0154(2) Uani 1 1 d . . .
Si2 Si 0.92876(15) 0.83232(12) 1.08510(10) 0.0215(3) Uani 1 1 d . . .
C21 C 0.7669(5) 0.7204(4) 1.0554(3) 0.0190(11) Uani 1 1 d . . .
C22 C 0.7402(5) 0.6231(4) 0.9811(3) 0.0199(11) Uani 1 1 d . . .
C23 C 0.5921(5) 0.5925(4) 0.9338(3) 0.0216(12) Uani 1 1 d . . .
C24 C 0.5249(5) 0.6669(4) 0.9741(3) 0.0212(11) Uani 1 1 d . . .
C25 C 0.6278(5) 0.7461(4) 1.0492(3) 0.0175(11) Uani 1 1 d . . .
C26 C 0.8745(5) 0.8769(4) 0.9727(3) 0.0197(11) Uani 1 1 d . . .
C27 C 0.8655(5) 0.8055(4) 0.8829(3) 0.0195(11) Uani 1 1 d . . .
C28 C 0.7474(5) 0.8195(4) 0.8131(3) 0.0202(11) Uani 1 1 d . . .
C29 C 0.6803(5) 0.8947(4) 0.8543(3) 0.0195(11) Uani 1 1 d . . .
C30 C 0.7550(5) 0.9303(4) 0.9524(3) 0.0181(11) Uani 1 1 d . . .
C31 C 0.8443(6) 0.5540(4) 0.9652(4) 0.0280(12) Uani 1 1 d . . .
H31A H 0.8537 0.5057 1.0082 0.042 Uiso 1 1 calc R . .
H31B H 0.9364 0.6010 0.9765 0.042 Uiso 1 1 calc R . .
H31C H 0.8106 0.5102 0.9005 0.042 Uiso 1 1 calc R . .
C32 C 0.5208(6) 0.4923(4) 0.8551(4) 0.0341(14) Uani 1 1 d . . .
H32A H 0.5025 0.4295 0.8814 0.051 Uiso 1 1 calc R . .
H32B H 0.5823 0.4789 0.8163 0.051 Uiso 1 1 calc R . .
H32C H 0.4312 0.5037 0.8168 0.051 Uiso 1 1 calc R . .
C33 C 0.3684(5) 0.6635(5) 0.9470(4) 0.0322(14) Uani 1 1 d . . .
H33A H 0.3289 0.6336 0.9912 0.048 Uiso 1 1 calc R . .
H33B H 0.3226 0.6173 0.8837 0.048 Uiso 1 1 calc R . .
H33C H 0.3520 0.7373 0.9485 0.048 Uiso 1 1 calc R . .
C34 C 0.5901(6) 0.8266(4) 1.1179(3) 0.0251(12) Uani 1 1 d . . .
H34A H 0.5620 0.7908 1.1632 0.038 Uiso 1 1 calc R . .
H34B H 0.5116 0.8557 1.0847 0.038 Uiso 1 1 calc R . .
H34C H 0.6720 0.8863 1.1508 0.038 Uiso 1 1 calc R . .
C35 C 0.9728(5) 0.7438(4) 0.8609(4) 0.0278(12) Uani 1 1 d . . .
H35A H 1.0323 0.7865 0.8335 0.042 Uiso 1 1 calc R . .
H35B H 0.9244 0.6742 0.8163 0.042 Uiso 1 1 calc R . .
H35C H 1.0318 0.7305 0.9185 0.042 Uiso 1 1 calc R . .
C36 C 0.7081(6) 0.7650(4) 0.7109(3) 0.0264(12) Uani 1 1 d . . .
H36A H 0.7742 0.8002 0.6834 0.040 Uiso 1 1 calc R . .
H36B H 0.6120 0.7713 0.6790 0.040 Uiso 1 1 calc R . .
H36C H 0.7123 0.6880 0.7038 0.040 Uiso 1 1 calc R . .
C37 C 0.5573(6) 0.9370(4) 0.8062(4) 0.0245(12) Uani 1 1 d . . .
H37A H 0.5892 1.0124 0.8044 0.037 Uiso 1 1 calc R . .
H37B H 0.4880 0.9341 0.8404 0.037 Uiso 1 1 calc R . .
H37C H 0.5137 0.8922 0.7422 0.037 Uiso 1 1 calc R . .
C38 C 0.7259(6) 1.0214(4) 1.0159(3) 0.0256(12) Uani 1 1 d . . .
H38B H 0.7593 1.0904 1.0020 0.038 Uiso 1 1 calc R . .
H38C H 0.7752 1.0230 1.0810 0.038 Uiso 1 1 calc R . .
H38D H 0.6241 1.0109 1.0063 0.038 Uiso 1 1 calc R . .
C39 C 1.0980(6) 0.7859(5) 1.1103(4) 0.0370(15) Uani 1 1 d . . .
H39A H 1.1154 0.7623 1.1690 0.056 Uiso 1 1 calc R . .
H39D H 1.1749 0.8458 1.1161 0.056 Uiso 1 1 calc R . .
H39B H 1.0930 0.7249 1.0592 0.056 Uiso 1 1 calc R . .
C40 C 0.9603(6) 0.9436(4) 1.1916(3) 0.0324(14) Uani 1 1 d . . .
H40D H 0.9965 0.9172 1.2477 0.049 Uiso 1 1 calc R . .
H40A H 0.8714 0.9661 1.1917 0.049 Uiso 1 1 calc R . .
H40B H 1.0294 1.0058 1.1912 0.049 Uiso 1 1 calc R . .

loop_
_atom_site_aniso_label
_atom_site_aniso_U_11
_atom_site_aniso_U_22
_atom_site_aniso_U_33
_atom_site_aniso_U_23
_atom_site_aniso_U_13
_atom_site_aniso_U_12
Cr1 0.0159(4) 0.0151(4) 0.0148(4) 0.0060(3) 0.0048(3) 0.0037(3)
Si1 0.0236(8) 0.0250(8) 0.0155(7) 0.0103(6) 0.0059(6) 0.0048(6)
C1 0.021(3) 0.018(3) 0.018(2) 0.010(2) 0.009(2) 0.005(2)
C2 0.018(3) 0.017(3) 0.018(3) 0.004(2) 0.006(2) 0.000(2)
C3 0.019(3) 0.016(3) 0.019(3) 0.005(2) 0.006(2) 0.000(2)
C4 0.015(2) 0.019(3) 0.025(3) 0.010(2) 0.008(2) 0.007(2)
C5 0.019(3) 0.018(3) 0.018(3) 0.007(2) 0.006(2) 0.003(2)
C6 0.020(3) 0.018(3) 0.016(2) 0.009(2) 0.007(2) 0.004(2)
C7 0.018(3) 0.020(3) 0.018(3) 0.006(2) 0.008(2) 0.005(2)
C8 0.014(3) 0.027(3) 0.017(3) 0.006(2) 0.005(2) 0.004(2)
C9 0.022(3) 0.018(3) 0.019(3) 0.009(2) 0.001(2) 0.000(2)
C10 0.019(3) 0.018(3) 0.022(3) 0.005(2) 0.005(2) 0.001(2)
C11 0.029(3) 0.023(3) 0.026(3) 0.003(2) 0.009(2) 0.010(2)
C12 0.032(3) 0.030(3) 0.025(3) 0.009(2) 0.004(2) 0.004(3)
C13 0.027(3) 0.034(3) 0.022(3) 0.010(2) 0.003(2) 0.015(2)
C14 0.032(3) 0.031(3) 0.026(3) 0.011(2) 0.014(2) 0.012(3)
C15 0.024(3) 0.029(3) 0.029(3) 0.007(2) 0.011(2) 0.010(2)
C16 0.024(3) 0.038(3) 0.027(3) 0.017(2) 0.013(2) 0.004(2)
C17 0.034(3) 0.018(3) 0.035(3) 0.012(2) 0.008(3) 0.007(2)
C18 0.035(3) 0.029(3) 0.027(3) 0.003(2) 0.008(3) 0.008(3)
C19 0.033(3) 0.040(3) 0.029(3) 0.024(3) 0.001(3) 0.005(3)
C20 0.042(4) 0.053(4) 0.013(3) 0.009(3) 0.009(3) 0.003(3)
Cr2 0.0183(4) 0.0159(4) 0.0133(4) 0.0067(3) 0.0048(3) 0.0034(3)
Si2 0.0198(7) 0.0257(8) 0.0168(7) 0.0083(6) 0.0016(6) 0.0018(6)
C21 0.022(3) 0.020(3) 0.017(3) 0.011(2) 0.003(2) 0.007(2)
C22 0.025(3) 0.021(3) 0.017(3) 0.011(2) 0.007(2) 0.005(2)
C23 0.029(3) 0.018(3) 0.015(3) 0.009(2) 0.001(2) 0.001(2)
C24 0.018(3) 0.029(3) 0.021(3) 0.016(2) 0.008(2) 0.001(2)
C25 0.022(3) 0.018(3) 0.015(2) 0.012(2) 0.006(2) 0.003(2)
C26 0.018(3) 0.019(3) 0.018(3) 0.007(2) 0.000(2) -0.001(2)
C27 0.017(3) 0.022(3) 0.024(3) 0.011(2) 0.011(2) 0.004(2)
C28 0.025(3) 0.019(3) 0.017(3) 0.007(2) 0.007(2) 0.000(2)
C29 0.028(3) 0.017(3) 0.017(3) 0.010(2) 0.010(2) 0.003(2)
C30 0.022(3) 0.016(3) 0.015(2) 0.006(2) 0.006(2) 0.000(2)
C31 0.040(3) 0.024(3) 0.025(3) 0.010(2) 0.011(2) 0.015(2)
C32 0.046(4) 0.026(3) 0.022(3) 0.007(2) -0.001(3) 0.002(3)
C33 0.020(3) 0.040(3) 0.036(3) 0.019(3) 0.005(2) 0.000(2)
C34 0.032(3) 0.032(3) 0.023(3) 0.015(2) 0.015(2) 0.019(2)
C35 0.024(3) 0.037(3) 0.026(3) 0.010(2) 0.011(2) 0.009(2)
C36 0.038(3) 0.026(3) 0.017(3) 0.005(2) 0.011(2) 0.009(2)
C37 0.030(3) 0.023(3) 0.023(3) 0.010(2) 0.006(2) 0.010(2)
C38 0.037(3) 0.018(3) 0.019(3) 0.002(2) 0.005(2) 0.007(2)
C39 0.023(3) 0.053(4) 0.036(3) 0.020(3) 0.005(3) 0.005(3)
C40 0.043(4) 0.029(3) 0.016(3) 0.006(2) 0.001(2) -0.005(3)

loop_
_geom_bond_atom_site_label_1
_geom_bond_atom_site_label_2
_geom_bond_distance
_geom_bond_site_symmetry_2
_geom_bond_publ_flag
Cr1 C1 2.077(5) . ?
Cr1 C6 2.081(5) . ?
Cr1 C2 2.118(5) . ?
Cr1 C7 2.128(5) . ?
Cr1 C10 2.132(5) . ?
Cr1 C5 2.137(5) . ?
Cr1 C8 2.231(5) . ?
Cr1 C3 2.235(5) . ?
Cr1 C9 2.238(5) . ?
Cr1 C4 2.243(5) . ?
Cr1 Si1 2.7905(18) . ?
Si1 C20 1.864(6) . ?
Si1 C19 1.872(5) . ?
Si1 C1 1.880(5) . ?
Si1 C6 1.897(5) . ?
C1 C2 1.454(7) . ?
C1 C5 1.470(7) . ?
C2 C3 1.431(7) . ?
C2 C11 1.501(7) . ?
C3 C4 1.418(7) . ?
C3 C12 1.493(7) . ?
C4 C5 1.407(7) . ?
C4 C13 1.500(7) . ?
C5 C14 1.499(7) . ?
C6 C10 1.451(7) . ?
C6 C7 1.458(7) . ?
C7 C8 1.418(7) . ?
C7 C15 1.512(7) . ?
C8 C9 1.414(7) . ?
C8 C16 1.497(7) . ?
C9 C10 1.436(7) . ?
C9 C17 1.507(6) . ?
C10 C18 1.496(7) . ?
C11 H11A 0.9800 . ?
C11 H11B 0.9800 . ?
C11 H11C 0.9800 . ?
C12 H12A 0.9800 . ?
C12 H12B 0.9800 . ?
C12 H12C 0.9800 . ?
C13 H13A 0.9800 . ?
C13 H13B 0.9800 . ?
C13 H13C 0.9800 . ?
C14 H14A 0.9800 . ?
C14 H14B 0.9800 . ?
C14 H14C 0.9800 . ?
C15 H15A 0.9800 . ?
C15 H15B 0.9800 . ?
C15 H15C 0.9800 . ?
C16 H16A 0.9800 . ?
C16 H16B 0.9800 . ?
C16 H16C 0.9800 . ?
C17 H17A 0.9800 . ?
C17 H17B 0.9800 . ?
C17 H17C 0.9800 . ?
C18 H18A 0.9800 . ?
C18 H18B 0.9800 . ?
C18 H18C 0.9800 . ?
C19 H19A 0.9800 . ?
C19 H19B 0.9800 . ?
C19 H19C 0.9800 . ?
C20 H20A 0.9800 . ?
C20 H20B 0.9800 . ?
C20 H20C 0.9800 . ?
Cr2 C21 2.073(5) . ?
Cr2 C26 2.084(5) . ?
Cr2 C22 2.125(5) . ?
Cr2 C27 2.128(5) . ?
Cr2 C30 2.129(5) . ?
Cr2 C25 2.129(5) . ?
Cr2 C24 2.228(5) . ?
Cr2 C23 2.234(5) . ?
Cr2 C28 2.237(5) . ?
Cr2 C29 2.246(5) . ?
Cr2 Si2 2.797(3) . ?
Si2 C39 1.852(6) . ?
Si2 C40 1.870(6) . ?
Si2 C26 1.880(5) . ?
Si2 C21 1.893(5) . ?
C21 C22 1.455(7) . ?
C21 C25 1.468(7) . ?
C22 C23 1.426(7) . ?
C22 C31 1.508(7) . ?
C23 C24 1.394(7) . ?
C23 C32 1.512(7) . ?
C24 C25 1.423(7) . ?
C24 C33 1.508(7) . ?
C25 C34 1.495(7) . ?
C26 C30 1.459(7) . ?
C26 C27 1.471(7) . ?
C27 C28 1.425(7) . ?
C27 C35 1.501(7) . ?
C28 C29 1.405(7) . ?
C28 C36 1.503(7) . ?
C29 C30 1.433(7) . ?
C29 C37 1.490(7) . ?
C30 C38 1.490(7) . ?
C31 H31A 0.9800 . ?
C31 H31B 0.9800 . ?
C31 H31C 0.9800 . ?
C32 H32A 0.9800 . ?
C32 H32B 0.9800 . ?
C32 H32C 0.9800 . ?
C33 H33A 0.9800 . ?
C33 H33B 0.9800 . ?
C33 H33C 0.9800 . ?
C34 H34A 0.9800 . ?
C34 H34B 0.9800 . ?
C34 H34C 0.9800 . ?
C35 H35A 0.9800 . ?
C35 H35B 0.9800 . ?
C35 H35C 0.9800 . ?
C36 H36A 0.9800 . ?
C36 H36B 0.9800 . ?
C36 H36C 0.9800 . ?
C37 H37A 0.9800 . ?
C37 H37B 0.9800 . ?
C37 H37C 0.9800 . ?
C38 H38B 0.9800 . ?
C38 H38C 0.9800 . ?
C38 H38D 0.9800 . ?
C39 H39A 0.9800 . ?
C39 H39D 0.9800 . ?
C39 H39B 0.9800 . ?
C40 H40D 0.9800 . ?
C40 H40A 0.9800 . ?
C40 H40B 0.9800 . ?
